data_2007638
loop_
_publ_author_name
'Lu, Tian-Huey'
'Panneerselvam, Kaliyamoorthy'
'Huang, Chin-Sun'
'Chung, Chung-Sun'
'Tung, Shu-Fang'

_publ_section_title
;Two Conformational (Configurational) Isomers of
 Diperchlorato[(5<i>RS</i>,6<i>RS</i>,12<i>SR</i>,13<i>SR</i>)-5,6,12,13-tetramethyl-1,4,8,11-tetraazacyclotetradecane-\k^4^<i>N</i>]copper(II)
;
_journal_issue 9
_journal_name_full 'Acta Crystallographica Section C'
_journal_page_first 1240
_journal_page_last 1242
_journal_paper_doi 10.1107/S0108270198003710
_journal_volume 54
_journal_year 1998
_chemical_formula_moiety '[Cu (Cl O4)2 (C14 H32 N4)]'
_chemical_formula_sum 'C14 H32 Cl2 Cu N4 O8'
_chemical_formula_weight 518.88
_chemical_name_systematic
;
Di(perchlorato-O)-
[(5RS,6RS,12SR,13SR)-5,6,12,13-tetramethyl-1,4,8,11-tetraazacyclotetradecane-
\k^4^N]copper(II)
;
_space_group_IT_number 14
_symmetry_cell_setting monoclinic
_symmetry_space_group_name_Hall '-P 2yn'
_symmetry_space_group_name_H-M 'P 1 21/n 1'
_audit_creation_method SHELXL
_cell_angle_alpha 90.00
_cell_angle_beta 113.83(2)
_cell_angle_gamma 90.00
_cell_formula_units_Z 2
_cell_length_a 9.147(2)
_cell_length_b 13.360(2)
_cell_length_c 9.379(2)
_cell_measurement_reflns_used 25
_cell_measurement_temperature 293(2)
_cell_measurement_theta_max 23.06
_cell_measurement_theta_min 14.74
_cell_volume 1048.4(4)
_computing_cell_refinement 'CAD-4 Software'
_computing_data_collection 'CAD-4 Software (Enraf--Nonius, 1989)'
_computing_data_reduction 'NRCVAX (Gabe et al., 1989)'
_computing_molecular_graphics NRCVAX
_computing_publication_material SHELXL93
_computing_structure_refinement 'SHELXL93 (Sheldrick, 1993)'
_computing_structure_solution 'SHELXS86 (Sheldrick, 1990)'
_diffrn_ambient_temperature 293(2)
_diffrn_measurement_device 'Enraf-Nonius CAD-4 diffractometer'
_diffrn_measurement_method \w/2\q
_diffrn_radiation_monochromator graphite
_diffrn_radiation_source 'fine-focus sealed tube'
_diffrn_radiation_type MoK\a
_diffrn_radiation_wavelength 0.71073
_diffrn_reflns_av_R_equivalents 0.000
_diffrn_reflns_av_sigmaI/netI 0.057
_diffrn_reflns_limit_h_max 11
_diffrn_reflns_limit_h_min -12
_diffrn_reflns_limit_k_max 18
_diffrn_reflns_limit_k_min 0
_diffrn_reflns_limit_l_max 13
_diffrn_reflns_limit_l_min 0
_diffrn_reflns_number 3044
_diffrn_reflns_theta_max 29.97
_diffrn_reflns_theta_min 2.63
_diffrn_standards_decay_% 2
_diffrn_standards_interval_time 60
_diffrn_standards_number 3
_exptl_absorpt_coefficient_mu 1.346
_exptl_absorpt_correction_T_max 0.815
_exptl_absorpt_correction_T_min 0.722
_exptl_absorpt_correction_type '\y scan (North et al., 1968)'
_exptl_crystal_colour purple
_exptl_crystal_density_diffrn 1.644
_exptl_crystal_density_meas ?
_exptl_crystal_density_method none
_exptl_crystal_description pillar
_exptl_crystal_F_000 542
_exptl_crystal_size_max 0.30
_exptl_crystal_size_mid 0.19
_exptl_crystal_size_min 0.15
_refine_diff_density_max 0.593
_refine_diff_density_min -0.322
_refine_ls_extinction_method none
_refine_ls_goodness_of_fit_all 0.990
_refine_ls_goodness_of_fit_obs 1.167
_refine_ls_hydrogen_treatment refall
_refine_ls_matrix_type full
_refine_ls_number_parameters 230
_refine_ls_number_reflns 3044
_refine_ls_number_restraints 0
_refine_ls_restrained_S_all 0.990
_refine_ls_restrained_S_obs 1.167
_refine_ls_R_factor_all 0.102
_refine_ls_R_factor_obs .051
_refine_ls_shift/esd_max 0.005
_refine_ls_shift/esd_mean 0.000
_refine_ls_structure_factor_coef Fsqd
_refine_ls_weighting_details 'w = 1/[\s^2^(Fo^2^)+(0.0712P)^2^] where P=(Fo^2^+2Fc^2^)/3'
_refine_ls_weighting_scheme calc
_refine_ls_wR_factor_all 0.130
_refine_ls_wR_factor_obs .118
_reflns_number_observed 1902
_reflns_number_total 3044
_reflns_observed_criterion I>2sigma(I)
_cod_data_source_file ka1262.cif
_cod_data_source_block ka1262
_cod_depositor_comments
;
The following automatic conversions were performed:

'_exptl_crystal_density_meas' value 'not measured' was changed to '?'
- the value is perceived as not measured.

Automatic conversion script
Id: cif_fix_values 3008 2015-01-20 13:52:24Z robertas 

The following automatic conversions were performed:

'_refine_ls_weighting_scheme' value 'calc w =
1/[\s^2^(Fo^2^)+(0.0712P)^2^] where P=(Fo^2^+2Fc^2^)/3' was changed
to 'calc'. New tag '_refine_ls_weighting_details' was created. The
value of the new tag was set to 'w = 1/[\s^2^(Fo^2^)+(0.0712P)^2^]
where P=(Fo^2^+2Fc^2^)/3'.

Automatic conversion script
Id: cif_fix_values 3143 2015-03-26 13:38:13Z robertas 
;
_cod_original_sg_symbol_H-M 'P 21/n'
_cod_database_code 2007638

loop_
_symmetry_equiv_pos_as_xyz
'x, y, z'
'1/2-x, 1/2+y, 1/2-z'
'-x, -y, -z'
'1/2+x, 1/2-y, 1/2+z'

loop_
_atom_site_aniso_label
_atom_site_aniso_U_11
_atom_site_aniso_U_22
_atom_site_aniso_U_33
_atom_site_aniso_U_12
_atom_site_aniso_U_13
_atom_site_aniso_U_23
Cu1 .0319(3) .0393(3) .0334(3) .0004(2) .0110(2) -.0065(2)
N1 .034(2) .047(2) .045(2) .002(2) .012(2) -.010(2)
N11 .033(4) .019(4) .033(4) .000(4) .012(4) .006(4)
N2 .0410(10) .0250(10) .0380(10) -.0010(10) .0130(10) -.0010(10)
C1 .032(2) .066(3) .069(2) .005(2) .014(2) -.017(2)
C2 .039(2) .037(2) .057(2) .0050(10) .0050(10) .0000(10)
C3 .059(2) .034(2) .035(2) -.009(2) .0170(10) -.0010(10)
C4 .059(2) .052(2) .044(2) .003(2) .025(2) -.009(2)
C5 .046(3) .082(4) .050(3) .002(3) .020(2) -.020(3)
C51 .032(6) .035(6) .058(8) -.008(5) .026(6) -.011(6)
C6 .073(3) .059(2) .037(2) -.009(2) .015(2) -.002(2)
C7 .088(4) .048(2) .114(5) .016(2) .051(4) .009(3)
Cl1 .0554(5) .0299(3) .0541(5) -.0007(3) .0259(4) .0036(3)
O1 .083(3) .046(2) .120(4) .017(2) .033(3) .030(2)
O11 .22(2) .068(10) .148(16) .033(13) .144(17) .051(10)
O2 .056(2) .058(2) .111(4) .006(2) .039(3) .004(3)
O21 .131(13) .043(6) .130(13) .011(7) .098(12) .008(7)
O3 .141(5) .146(6) .080(4) -.026(5) .070(4) -.008(4)
O31 .15(2) .139(19) .090(13) .082(16) -.030(14) -.016(13)
O4 .092(2) .047(2) .150(4) -.020(2) .037(2) -.025(2)

loop_
_atom_site_label
_atom_site_fract_x
_atom_site_fract_y
_atom_site_fract_z
_atom_site_U_iso_or_equiv
_atom_site_thermal_displace_type
_atom_site_calc_flag
_atom_site_refinement_flags
_atom_site_occupancy
_atom_site_disorder_group
_atom_site_type_symbol
Cu1 0 0 0 .0356(2) Uani d S 1 . Cu
N1 .1913(4) -.0671(3) -.0109(5) .0436(8) Uani d P .75 . N
N11 .1882(11) -.0117(7) -.0595(11) .029(2) Uani d P .25 . N
N2 .1528(3) .0465(2) .2129(3) .0355(5) Uani d . 1 . N
C1 .3340(4) -.0180(3) .1086(5) .0578(11) Uani d . 1 . C
C2 .2994(4) -.0138(3) .2501(5) .0489(8) Uani d . 1 . C
C3 .0911(4) .0457(3) .3373(4) .0432(7) Uani d . 1 . C
C4 -.0555(5) .1133(3) .2941(4) .0505(8) Uani d . 1 . C
C5 -.2050(6) .0686(5) .1614(6) .0591(14) Uani d P .75 . C
C51 -.1723(16) .1182(10) .1214(18) .039(3) Uani d P .25 . C
C6 .2210(6) .0729(4) .4959(4) .0589(10) Uani d . 1 . C
C7 -.0234(8) .2232(4) .2868(9) .080(2) Uani d . 1 . C
Cl1 .02361(10) .24847(6) -.17397(10) .0453(2) Uani d . 1 . Cl
O1 .0873(6) .1603(3) -.0873(7) .0853(15) Uani d P .75 . O
O11 .004(3) .1950(13) -.065(2) .123(8) Uani d P .25 . O
O2 -.1415(5) .2548(3) -.1900(7) .0731(13) Uani d P .75 . O
O21 .136(2) .1908(9) -.221(2) .087(5) Uani d P .25 . O
O3 .0214(9) .2378(6) -.3235(7) .114(2) Uani d P .75 . O
O31 -.120(3) .2697(19) -.292(3) .151(11) Uani d P .25 . O
O4 .1070(5) .3360(2) -.1061(5) .1000(13) Uani d . 1 . O
H1N2 .174(4) .101(3) .193(4) .046(11) Uiso d . 1 . H
H1A .352(4) .041(3) .076(4) .032(9) Uiso d . 1 . H
H1B .429(5) -.053(3) .124(5) .060(11) Uiso d . 1 . H
H2A .390(6) .020(3) .334(5) .062(12) Uiso d . 1 . H
H2B .287(5) -.086(3) .282(5) .062(12) Uiso d . 1 . H
H3 .057(5) -.019(3) .341(5) .053(11) Uiso d . 1 . H
H4 -.093(4) .109(3) .370(4) .041(9) Uiso d . 1 . H
H6A .285(5) .130(4) .489(5) .069(13) Uiso d . 1 . H
H6B .292(5) .017(3) .533(5) .054(12) Uiso d . 1 . H
H6C .164(8) .089(5) .556(8) .14(3) Uiso d . 1 . H
H7A .071(7) .242(4) .399(7) .11(2) Uiso d . 1 . H
H7B -.125(8) .260(4) .278(7) .105(19) Uiso d . 1 . H
H7C .019(8) .242(4) .210(8) .11(2) Uiso d . 1 . H

loop_
_atom_type_symbol
_atom_type_description
_atom_type_scat_dispersion_real
_atom_type_scat_dispersion_imag
_atom_type_scat_source
C C 0.0033 0.0016 'International Tables Vol C Tables 4.2.6.8 and 6.1.1.4'
H H 0.0000 0.0000 'International Tables Vol C Tables 4.2.6.8 and 6.1.1.4'
O O 0.0106 0.0060 'International Tables Vol C Tables 4.2.6.8 and 6.1.1.4'
N N 0.0061 0.0033 'International Tables Vol C Tables 4.2.6.8 and 6.1.1.4'
Cu Cu 0.3201 1.2651 'International Tables Vol C Tables 4.2.6.8 and 6.1.1.4'
Cl Cl 0.1484 0.1585 'International Tables Vol C Tables 4.2.6.8 and 6.1.1.4'

loop_
_geom_angle_atom_site_label_1
_geom_angle_atom_site_label_2
_geom_angle_atom_site_label_3
_geom_angle_site_symmetry_1
_geom_angle
_geom_angle_publ_flag
N1 Cu1 N1 3 180.0 yes
N11 Cu1 N11 3 180.0 yes
N1 Cu1 N2 3 94.70(10) yes
N1 Cu1 N2 . 85.30(10) yes
N2 Cu1 N11 3 91.7(3) yes
N2 Cu1 N11 . 88.3(3) yes
N2 Cu1 N2 3 180.0 yes
N1 Cu1 O1 . 88.0(2) yes
N11 Cu1 O11 . 85.5(5) yes
N2 Cu1 O1 . 82.9(2) yes
N2 Cu1 O11 . 81.8(5) yes
O1 Cu1 O1 3 180.0 yes
O11 Cu1 O11 3 180.0 yes
C5 N1 C1 3 110.0(4) yes
C5 N1 Cu1 3 118.1(3) yes
C1 N1 Cu1 . 106.4(3) yes
C51 N11 C1 3 103.8(8) yes
C51 N11 Cu1 3 102.5(7) yes
C1 N11 Cu1 . 101.3(5) yes
C2 N2 C3 . 113.9(3) yes
C2 N2 Cu1 . 105.4(2) yes
C3 N2 Cu1 . 116.3(2) yes
C2 N2 H1N2 . 106.(3) no
C3 N2 H1N2 . 114.(3) no
Cu1 N2 H1N2 . 101.(3) no
C2 C1 N1 . 104.6(3) yes
C2 C1 N11 . 119.0(4) yes
C2 C1 H1A . 115.(2) no
N1 C1 H1A . 111.(2) no
N11 C1 H1A . 79.(2) no
C2 C1 H1B . 114.(2) no
N1 C1 H1B . 111.(3) no
N11 C1 H1B . 121.(2) no
H1A C1 H1B . 102.(3) no
N2 C2 C1 . 108.0(3) yes
N2 C2 H2A . 109.(3) no
C1 C2 H2A . 108.(3) no
N2 C2 H2B . 113.(2) no
C1 C2 H2B . 108.(2) no
H2A C2 H2B . 111.(3) no
N2 C3 C6 . 111.7(3) yes
N2 C3 C4 . 111.0(3) yes
C6 C3 C4 . 111.8(3) yes
N2 C3 H3 . 106.(3) no
C6 C3 H3 . 109.(3) no
C4 C3 H3 . 107.(3) no
C7 C4 C3 . 114.9(4) yes
C7 C4 C51 . 88.6(6) yes
C3 C4 C51 . 117.7(5) yes
C7 C4 C5 . 117.7(5) yes
C3 C4 C5 . 112.4(3) yes
C7 C4 H4 . 104.(2) no
C3 C4 H4 . 109.(2) no
C51 C4 H4 . 121.(2) no
C5 C4 H4 . 97.(2) no
N1 C5 C4 3 112.8(4) yes
N11 C51 C4 3 106.3(10) yes
C3 C6 H6A . 112.(3) no
C3 C6 H6B . 108.(3) no
H6A C6 H6B . 107.(4) no
C3 C6 H6C . 104.(4) no
H6A C6 H6C . 111.(5) no
H6B C6 H6C . 115.(5) no
C4 C7 H7A . 106.(3) no
C4 C7 H7B . 106.(3) no
H7A C7 H7B . 108.(4) no
C4 C7 H7C . 115.(4) no
H7A C7 H7C . 105.(5) no
H7B C7 H7C . 116.(5) no
O1 Cl1 O2 . 106.1(3) yes
O1 Cl1 O3 . 109.0(5) yes
O1 Cl1 O4 . 114.3(3) yes
O2 Cl1 O3 . 107.9(4) yes
O2 Cl1 O4 . 110.4(3) yes
O3 Cl1 O4 . 108.9(3) yes
O11 Cl1 O21 . 106.2(10) yes
O11 Cl1 O31 . 111(2) yes
O11 Cl1 O4 . 108.7(10) yes
O21 Cl1 O31 . 114.9(14) yes
O21 Cl1 O4 . 104.7(7) yes
O31 Cl1 O4 . 111.4(11) yes

loop_
_geom_bond_atom_site_label_1
_geom_bond_atom_site_label_2
_geom_bond_site_symmetry_2
_geom_bond_distance
_geom_bond_publ_flag
Cu1 N1 . 2.006(4) yes
Cu1 N2 . 2.018(3) yes
Cu1 N11 . 2.019(10) yes
Cu1 O1 . 2.535(4) yes
Cu1 O11 . 2.679(15) yes
N1 C1 . 1.486(5) yes
N1 C5 3 1.467(6) yes
N11 C1 . 1.600(10) yes
N11 C51 3 1.52(2) yes
N2 C2 . 1.481(4) yes
N2 C3 . 1.488(4) yes
N2 H1N2 . .79(4) no
C1 C2 . 1.484(6) yes
C1 H1A . .88(3) no
C1 H1B . .95(4) no
C2 H2A . 1.00(5) no
C2 H2B . 1.03(4) no
C3 C4 . 1.529(5) yes
C3 C6 . 1.526(5) yes
C3 H3 . .93(4) no
C4 C5 . 1.550(7) yes
C4 C51 . 1.54(2) yes
C4 C7 . 1.504(6) yes
C4 H4 . .91(3) no
C6 H6A . .98(5) no
C6 H6B . .96(4) no
C6 H6C . .94(7) no
C7 H7A . 1.09(6) no
C7 H7B . 1.02(6) no
C7 H7C . .97(7) no
Cl1 O1 . 1.416(4) yes
Cl1 O2 . 1.459(4) yes
Cl1 O3 . 1.402(5) yes
Cl1 O4 . 1.401(3) yes
Cl1 O11 . 1.320(10) yes
Cl1 O21 . 1.490(10) yes
Cl1 O31 . 1.36(2) yes

loop_
_geom_torsion_atom_site_label_1
_geom_torsion_atom_site_label_2
_geom_torsion_atom_site_label_3
_geom_torsion_atom_site_label_4
_geom_torsion_site_symmetry_1
_geom_torsion_site_symmetry_2
_geom_torsion_site_symmetry_3
_geom_torsion_site_symmetry_4
_geom_torsion
_geom_torsion_publ_flag
C2 N2 Cu1 N1 . . . . -13.2(3) no
N2 Cu1 N1 C1 . . . . -18.7(3) no
Cu1 N1 C1 C2 . . . . 46.5(4) no
N1 C1 C2 N2 . . . . -60.7(4) no
C1 C2 N2 Cu1 . . . . 43.5(3) no
C2 N2 Cu1 N11 . . . . -37.8(4) no
N2 Cu1 N11 C1 . . . . 20.4(4) no
Cu1 N11 C1 C2 . . . . -0.2(7) no
N11 C1 C2 N2 . . . . -29.5(6) no
N2 C3 C4 C5 . . . . 71.6(4) no
C3 C4 C5 N1 . . . 3 -68.9(6) no
C4 C5 N1 Cu1 . . 3 . 54.3(6) no
C5 N1 Cu1 N2 . 3 . . -37.2(4) no
N1 Cu1 N2 C3 3 . . . 39.6(3) no
Cu1 N2 C3 C4 . . . . -59.7(3) no
N2 C3 C4 C51 . . . . 35.8(7) no
C3 C4 C51 N11 . . . 3 40.8(10) no
C4 C51 N11 Cu1 . . 3 . -85.1(8) no
C51 N11 Cu1 N2 . 3 . . 52.5(8) no
N11 Cu1 N2 C3 3 . . . 14.9(4) no
C2 N2 C3 C6 . . . . 51.8(4) no
N2 C3 C4 C7 . . . . -66.5(5) no
